data_1516247
loop_
_publ_author_name
'Lohmeyer, Britta'
'Margaretha, Paul'

_publ_section_title
;
 Photocycloaddition of cyclohex-2-enones to alkylidenemalononitriles
 (1,1-dicyanoalkenes).
;
_journal_issue 8
_journal_name_full
'Photochemical &amp; photobiological sciences : Official journal of the European Photochemistry Association and the European Society for Photobiology'
_journal_page_first 637
_journal_page_last 640
_journal_paper_doi 10.1039/b506022b
_journal_volume 4
_journal_year 2005
_chemical_formula_moiety 'C14 H18 N2 O'
_chemical_formula_sum 'C14 H18 N2 O'
_chemical_formula_weight 230.30
_chemical_melting_point 127.5(5)
_chemical_name_common
;1alpha,6alpha-4,4,8,8-tetramethyl-2-oxobicyclo(4.2.0)octane-
7,7-dicarbonitrile
;
_chemical_name_systematic
;
1\a,6\a-4,4,8,8-tetramethyl-2-oxobicyclo[4.2.0]octane-7,7-dicarbonitrile
;
_space_group_IT_number 14
_symmetry_cell_setting monoclinic
_symmetry_space_group_name_Hall '-P 2ybc'
_symmetry_space_group_name_H-M 'P 1 21/c 1'
_atom_sites_solution_hydrogens geom
_atom_sites_solution_primary direct
_atom_sites_solution_secondary difmap
_audit_creation_method SHELXL-97
_cell_angle_alpha 90.00
_cell_angle_beta 111.4830(10)
_cell_angle_gamma 90.00
_cell_formula_units_Z 8
_cell_length_a 18.7448(14)
_cell_length_b 6.7681(5)
_cell_length_c 22.9068(17)
_cell_measurement_temperature 293(2)
_cell_volume 2704.2(3)
_computing_cell_refinement 'SMART (Bruker, 2000)'
_computing_data_collection 'SMART (Bruker, 2000)'
_computing_data_reduction 'SAINT (Bruker, 2000)'
_computing_molecular_graphics 'PLATON (Spek, 1990)'
_computing_publication_material 'PLATON (Spek, 1990)'
_computing_structure_refinement 'SHELXL-97 (Sheldrick, 1997)'
_computing_structure_solution 'SHELXS-97 (Sheldrick, 1990)'
_diffrn_ambient_temperature 293(2)
_diffrn_measured_fraction_theta_full 0.999
_diffrn_measured_fraction_theta_max 0.999
_diffrn_measurement_device_type 'CCD Apex area detector'
_diffrn_measurement_method 'phi and omega scans'
_diffrn_radiation_monochromator graphite
_diffrn_radiation_source 'fine-focus sealed tube'
_diffrn_radiation_type MoK\a
_diffrn_radiation_wavelength 0.71073
_diffrn_reflns_av_R_equivalents 0.0634
_diffrn_reflns_av_sigmaI/netI 0.0382
_diffrn_reflns_limit_h_max 22
_diffrn_reflns_limit_h_min -22
_diffrn_reflns_limit_k_max 8
_diffrn_reflns_limit_k_min -8
_diffrn_reflns_limit_l_max 27
_diffrn_reflns_limit_l_min -27
_diffrn_reflns_number 26375
_diffrn_reflns_theta_full 25.00
_diffrn_reflns_theta_max 25.00
_diffrn_reflns_theta_min 2.34
_diffrn_standards_decay_% 0
_diffrn_standards_interval_count none
_diffrn_standards_interval_time none
_diffrn_standards_number none
_exptl_absorpt_coefficient_mu 0.072
_exptl_absorpt_correction_T_max 0.991
_exptl_absorpt_correction_T_min 0.958
_exptl_absorpt_correction_type multi-scan
_exptl_absorpt_process_details 'SADABS (Bruker, 2000)'
_exptl_crystal_colour colorless
_exptl_crystal_density_diffrn 1.131
_exptl_crystal_density_method 'not measured'
_exptl_crystal_description blocks
_exptl_crystal_F_000 992
_exptl_crystal_size_max 0.70
_exptl_crystal_size_mid 0.50
_exptl_crystal_size_min 0.12
_refine_diff_density_max 0.143
_refine_diff_density_min -0.191
_refine_diff_density_rms 0.035
_refine_ls_extinction_method none
_refine_ls_goodness_of_fit_ref 0.970
_refine_ls_hydrogen_treatment mixed
_refine_ls_matrix_type full
_refine_ls_number_parameters 351
_refine_ls_number_reflns 4752
_refine_ls_number_restraints 0
_refine_ls_restrained_S_all 0.970
_refine_ls_R_factor_all 0.0669
_refine_ls_R_factor_gt 0.0474
_refine_ls_shift/su_max 0.003
_refine_ls_shift/su_mean 0.001
_refine_ls_structure_factor_coef Fsqd
_refine_ls_weighting_details 'calc w=1/[\s^2^(Fo^2^)+(0.0749P)^2^+0.0000P] where P=(Fo^2^+2Fc^2^)/3'
_refine_ls_weighting_scheme calc
_refine_ls_wR_factor_gt 0.1225
_refine_ls_wR_factor_ref 0.1317
_reflns_number_gt 3355
_reflns_number_total 4752
_reflns_threshold_expression >2sigma(I)
_cod_data_source_file b506022b.txt
_cod_data_source_block b10f
_cod_depositor_comments
;
The following automatic conversions were performed:

'_chemical_melting_point' value '127 - 128' was changed to '127.5(5)'
- the average value was taken and precision was estimated.

Automatic conversion script
Id: cif_fix_values 2281 2013-09-26 08:29:07Z andrius 
;
_cod_original_sg_symbol_H-M 'P 21/c'
_cod_database_code 1516247

loop_
_symmetry_equiv_pos_as_xyz
'x, y, z'
'-x, y+1/2, -z+1/2'
'-x, -y, -z'
'x, -y-1/2, z-1/2'

loop_
_atom_site_label
_atom_site_type_symbol
_atom_site_fract_x
_atom_site_fract_y
_atom_site_fract_z
_atom_site_U_iso_or_equiv
_atom_site_adp_type
_atom_site_occupancy
_atom_site_symmetry_multiplicity
_atom_site_calc_flag
_atom_site_refinement_flags
O12 O 0.53175(8) -0.2773(2) 0.20307(7) 0.0916(5) Uani 1 1 d .
N171 N 0.39997(10) 0.3113(3) -0.02503(8) 0.0880(6) Uani 1 1 d .
N172 N 0.30299(10) 0.4093(2) 0.11524(9) 0.0775(5) Uani 1 1 d .
C11 C 0.47517(8) 0.0286(2) 0.16384(7) 0.0446(4) Uani 1 1 d .
H11 H 0.4570 0.0435 0.1986 0.048(4) Uiso 1 1 calc R
C12 C 0.53975(10) -0.1169(3) 0.18209(8) 0.0587(5) Uani 1 1 d .
C13 C 0.61210(11) -0.0626(3) 0.17256(9) 0.0736(6) Uani 1 1 d .
H13A H 0.6111 -0.1230 0.1339 0.092(7) Uiso 1 1 calc R
H13B H 0.6550 -0.1194 0.2065 0.094(7) Uiso 1 1 calc R
C14 C 0.62690(10) 0.1592(3) 0.16951(8) 0.0640(5) Uani 1 1 d .
C15 C 0.55559(9) 0.2519(3) 0.12078(8) 0.0590(5) Uani 1 1 d .
H15A H 0.5654 0.3902 0.1155 0.077(6) Uiso 1 1 calc R
H15B H 0.5443 0.1862 0.0808 0.062(5) Uiso 1 1 calc R
C16 C 0.48709(8) 0.2348(2) 0.14053(7) 0.0445(4) Uani 1 1 d .
H16 H 0.4876 0.3379 0.1707 0.047(4) Uiso 1 1 calc R
C17 C 0.40571(8) 0.2168(2) 0.08650(7) 0.0438(4) Uani 1 1 d .
C18 C 0.40499(9) -0.0124(2) 0.10206(7) 0.0458(4) Uani 1 1 d .
C141 C 0.69524(12) 0.1895(6) 0.14945(12) 0.1071(10) Uani 1 1 d .
H14A H 0.7399 0.1287 0.1795 0.097(7) Uiso 1 1 calc R
H14B H 0.7043 0.3283 0.1472 0.149(14) Uiso 1 1 calc R
H14C H 0.6846 0.1304 0.1090 0.118(9) Uiso 1 1 calc R
C142 C 0.64443(11) 0.2524(4) 0.23385(9) 0.0801(6) Uani 1 1 d .
H14D H 0.6031 0.2259 0.2480 0.075(6) Uiso 1 1 calc R
H14E H 0.6503 0.3926 0.2310 0.118(9) Uiso 1 1 calc R
H14F H 0.6910 0.1974 0.2631 0.087(6) Uiso 1 1 calc R
C171 C 0.40119(10) 0.2707(3) 0.02333(8) 0.0570(5) Uani 1 1 d .
C172 C 0.34736(10) 0.3272(2) 0.10124(8) 0.0519(4) Uani 1 1 d .
C181 C 0.42251(12) -0.1415(3) 0.05465(8) 0.0678(6) Uani 1 1 d .
H18A H 0.4331 -0.2739 0.0706 0.124(9) Uiso 1 1 calc R
H18B H 0.4664 -0.0899 0.0476 0.067(6) Uiso 1 1 calc R
H18C H 0.3791 -0.1423 0.0158 0.080(6) Uiso 1 1 calc R
C182 C 0.33396(10) -0.0850(3) 0.11190(9) 0.0626(5) Uani 1 1 d .
H18D H 0.2908 -0.0770 0.0731 0.086(6) Uiso 1 1 calc R
H18E H 0.3247 -0.0043 0.1429 0.076(6) Uiso 1 1 calc R
H18F H 0.3413 -0.2196 0.1260 0.091(7) Uiso 1 1 calc R
O22 O -0.00813(9) 1.1371(2) 0.43626(7) 0.0837(4) Uani 1 1 d .
N271 N 0.21821(9) 0.4329(3) 0.46134(8) 0.0756(5) Uani 1 1 d .
N272 N 0.09252(10) 0.5858(4) 0.27160(9) 0.1107(8) Uani 1 1 d .
C21 C 0.04465(9) 0.8247(2) 0.43219(7) 0.0474(4) Uani 1 1 d .
H21 H 0.0659 0.8071 0.4778 0.058(5) Uiso 1 1 calc R
C22 C -0.02077(10) 0.9703(3) 0.41521(8) 0.0554(5) Uani 1 1 d .
C23 C -0.09842(10) 0.9085(3) 0.37209(9) 0.0638(5) Uani 1 1 d .
H23A H -0.1092 0.9749 0.3322 0.087(6) Uiso 1 1 calc R
H23B H -0.1355 0.9558 0.3893 0.087(6) Uiso 1 1 calc R
C24 C -0.11179(9) 0.6876(3) 0.35927(8) 0.0563(5) Uani 1 1 d .
C25 C -0.04399(9) 0.6050(3) 0.34455(8) 0.0552(5) Uani 1 1 d .
H25A H -0.0536 0.4674 0.3324 0.072(6) Uiso 1 1 calc R
H25B H -0.0393 0.6771 0.3095 0.061(5) Uiso 1 1 calc R
C26 C 0.03005(8) 0.6214(2) 0.40043(7) 0.0449(4) Uani 1 1 d .
H26 H 0.0347 0.5156 0.4308 0.057(5) Uiso 1 1 calc R
C27 C 0.10606(8) 0.6452(2) 0.38668(7) 0.0451(4) Uani 1 1 d .
C28 C 0.11130(9) 0.8698(2) 0.40862(7) 0.0477(4) Uani 1 1 d .
C241 C -0.18527(11) 0.6559(4) 0.30258(10) 0.0881(7) Uani 1 1 d .
H24A H -0.2273 0.7181 0.3099 0.082(6) Uiso 1 1 calc R
H24B H -0.1951 0.5169 0.2961 0.120(10) Uiso 1 1 calc R
H24C H -0.1797 0.7128 0.2661 0.093(7) Uiso 1 1 calc R
C242 C -0.11833(12) 0.5850(3) 0.41665(10) 0.0759(6) Uani 1 1 d .
H24D H -0.1630 0.6325 0.4233 0.084(6) Uiso 1 1 calc R
H24E H -0.0735 0.6131 0.4529 0.102(8) Uiso 1 1 calc R
H24F H -0.1226 0.4449 0.4097 0.119(9) Uiso 1 1 calc R
C271 C 0.16930(10) 0.5243(3) 0.42808(8) 0.0531(4) Uani 1 1 d .
C272 C 0.09913(9) 0.6101(3) 0.32181(9) 0.0653(5) Uani 1 1 d .
C281 C 0.09086(12) 1.0127(3) 0.35394(9) 0.0721(6) Uani 1 1 d .
H28A H 0.0842 1.1427 0.3679 0.107(8) Uiso 1 1 calc R
H28B H 0.0441 0.9710 0.3216 0.076(6) Uiso 1 1 calc R
H28C H 0.1313 1.0148 0.3377 0.074(6) Uiso 1 1 calc R
C282 C 0.18596(11) 0.9293(3) 0.45975(10) 0.0741(6) Uani 1 1 d .
H28D H 0.2263 0.9289 0.4433 0.115(9) Uiso 1 1 calc R
H28E H 0.1981 0.8373 0.4939 0.089(7) Uiso 1 1 calc R
H28F H 0.1809 1.0594 0.4745 0.084(6) Uiso 1 1 calc R

loop_
_atom_site_aniso_label
_atom_site_aniso_U_11
_atom_site_aniso_U_22
_atom_site_aniso_U_33
_atom_site_aniso_U_23
_atom_site_aniso_U_13
_atom_site_aniso_U_12
O12 0.1034(12) 0.0702(10) 0.0953(11) 0.0297(8) 0.0295(9) 0.0244(9)
N171 0.0898(13) 0.1145(16) 0.0602(10) 0.0218(10) 0.0279(9) -0.0044(11)
N172 0.0695(11) 0.0610(11) 0.1142(14) -0.0038(9) 0.0481(10) 0.0054(9)
C11 0.0497(9) 0.0465(10) 0.0391(8) -0.0014(7) 0.0180(7) 0.0015(7)
C12 0.0656(12) 0.0585(12) 0.0462(10) 0.0014(9) 0.0135(9) 0.0115(9)
C13 0.0595(12) 0.0921(17) 0.0633(13) -0.0033(11) 0.0155(10) 0.0260(11)
C14 0.0440(10) 0.0927(16) 0.0568(11) -0.0049(10) 0.0202(8) -0.0010(10)
C15 0.0505(11) 0.0760(14) 0.0523(11) 0.0036(9) 0.0210(9) -0.0059(9)
C16 0.0454(9) 0.0479(10) 0.0421(8) -0.0030(7) 0.0181(7) -0.0026(7)
C17 0.0429(9) 0.0452(9) 0.0452(9) 0.0036(7) 0.0184(7) 0.0011(7)
C18 0.0506(10) 0.0415(9) 0.0439(9) -0.0007(7) 0.0156(7) 0.0001(7)
C141 0.0506(14) 0.184(4) 0.092(2) 0.0021(19) 0.0328(13) 0.0007(15)
C142 0.0574(13) 0.109(2) 0.0640(13) -0.0143(12) 0.0100(11) -0.0097(12)
C171 0.0536(11) 0.0642(12) 0.0522(11) 0.0109(9) 0.0181(9) -0.0015(9)
C172 0.0501(10) 0.0435(10) 0.0634(11) 0.0037(8) 0.0225(9) -0.0007(8)
C181 0.0783(14) 0.0624(14) 0.0548(11) -0.0140(9) 0.0152(10) 0.0070(11)
C182 0.0640(12) 0.0534(12) 0.0666(12) 0.0056(10) 0.0195(10) -0.0122(9)
O22 0.1062(11) 0.0532(9) 0.0992(10) -0.0110(7) 0.0464(9) 0.0124(8)
N271 0.0586(10) 0.0596(11) 0.0987(13) -0.0006(9) 0.0170(9) 0.0046(8)
N272 0.0687(12) 0.202(2) 0.0662(11) -0.0482(13) 0.0305(10) -0.0093(13)
C21 0.0598(10) 0.0441(10) 0.0395(9) -0.0002(7) 0.0197(8) 0.0040(8)
C22 0.0736(13) 0.0487(11) 0.0546(10) 0.0017(8) 0.0360(9) 0.0082(9)
C23 0.0637(12) 0.0685(13) 0.0680(12) 0.0145(10) 0.0347(10) 0.0198(10)
C24 0.0437(10) 0.0694(13) 0.0610(11) 0.0036(9) 0.0254(8) 0.0025(8)
C25 0.0448(10) 0.0645(12) 0.0602(11) -0.0135(9) 0.0237(8) -0.0070(8)
C26 0.0452(9) 0.0461(10) 0.0479(9) -0.0024(7) 0.0225(7) -0.0027(7)
C27 0.0400(9) 0.0515(10) 0.0441(9) -0.0095(7) 0.0159(7) -0.0039(7)
C28 0.0475(9) 0.0448(10) 0.0473(9) -0.0014(7) 0.0133(7) -0.0047(7)
C241 0.0480(12) 0.126(2) 0.0900(17) -0.0009(14) 0.0249(11) 0.0028(12)
C242 0.0613(14) 0.0865(17) 0.0963(16) 0.0221(12) 0.0481(13) 0.0059(11)
C271 0.0475(10) 0.0462(11) 0.0658(11) -0.0116(9) 0.0212(9) -0.0042(9)
C272 0.0414(10) 0.1006(16) 0.0566(11) -0.0264(10) 0.0213(9) -0.0095(10)
C281 0.0685(14) 0.0746(16) 0.0747(13) 0.0211(11) 0.0282(12) -0.0011(11)
C282 0.0686(14) 0.0534(13) 0.0799(14) -0.0125(11) 0.0029(12) -0.0086(10)

loop_
_atom_type_symbol
_atom_type_description
_atom_type_scat_dispersion_real
_atom_type_scat_dispersion_imag
_atom_type_scat_source
C C 0.0033 0.0016 'International Tables Vol C Tables 4.2.6.8 and 6.1.1.4'
H H 0.0000 0.0000 'International Tables Vol C Tables 4.2.6.8 and 6.1.1.4'
N N 0.0061 0.0033 'International Tables Vol C Tables 4.2.6.8 and 6.1.1.4'
O O 0.0106 0.0060 'International Tables Vol C Tables 4.2.6.8 and 6.1.1.4'

loop_
_geom_angle_atom_site_label_1
_geom_angle_atom_site_label_2
_geom_angle_atom_site_label_3
_geom_angle
C12 C11 C16 119.21(14)
C12 C11 C18 117.55(13)
C16 C11 C18 91.59(11)
C12 C11 H11 109.1
C16 C11 H11 109.1
C18 C11 H11 109.1
O12 C12 C13 121.68(17)
O12 C12 C11 119.52(17)
C13 C12 C11 118.78(17)
C12 C13 C14 115.84(15)
C12 C13 H13A 108.3
C14 C13 H13A 108.3
C12 C13 H13B 108.3
C14 C13 H13B 108.3
H13A C13 H13B 107.4
C142 C14 C141 109.17(18)
C142 C14 C15 110.97(16)
C141 C14 C15 109.37(17)
C142 C14 C13 109.85(17)
C141 C14 C13 109.3(2)
C15 C14 C13 108.12(15)
C16 C15 C14 111.17(14)
C16 C15 H15A 109.4
C14 C15 H15A 109.4
C16 C15 H15B 109.4
C14 C15 H15B 109.4
H15A C15 H15B 108.0
C15 C16 C11 114.81(13)
C15 C16 C17 116.96(12)
C11 C16 C17 88.89(11)
C15 C16 H16 111.5
C11 C16 H16 111.5
C17 C16 H16 111.5
C172 C17 C171 108.86(13)
C172 C17 C16 111.68(13)
C171 C17 C16 116.44(13)
C172 C17 C18 112.17(13)
C171 C17 C18 117.48(13)
C16 C17 C18 89.13(11)
C182 C18 C181 110.62(15)
C182 C18 C11 114.68(13)
C181 C18 C11 114.71(13)
C182 C18 C17 115.47(13)
C181 C18 C17 112.23(13)
C11 C18 C17 87.50(11)
C14 C141 H14A 109.5
C14 C141 H14B 109.5
H14A C141 H14B 109.5
C14 C141 H14C 109.5
H14A C141 H14C 109.5
H14B C141 H14C 109.5
C14 C142 H14D 109.5
C14 C142 H14E 109.5
H14D C142 H14E 109.5
C14 C142 H14F 109.5
H14D C142 H14F 109.5
H14E C142 H14F 109.5
N171 C171 C17 177.94(19)
N172 C172 C17 177.00(18)
C18 C181 H18A 109.5
C18 C181 H18B 109.5
H18A C181 H18B 109.5
C18 C181 H18C 109.5
H18A C181 H18C 109.5
H18B C181 H18C 109.5
C18 C182 H18D 109.5
C18 C182 H18E 109.5
H18D C182 H18E 109.5
C18 C182 H18F 109.5
H18D C182 H18F 109.5
H18E C182 H18F 109.5
C22 C21 C26 118.48(14)
C22 C21 C28 117.45(13)
C26 C21 C28 92.15(11)
C22 C21 H21 109.2
C26 C21 H21 109.2
C28 C21 H21 109.2
O22 C22 C23 121.68(17)
O22 C22 C21 118.81(17)
C23 C22 C21 119.49(15)
C22 C23 C24 117.04(15)
C22 C23 H23A 108.0
C24 C23 H23A 108.0
C22 C23 H23B 108.0
C24 C23 H23B 108.0
H23A C23 H23B 107.3
C241 C24 C23 109.61(17)
C241 C24 C242 109.66(17)
C23 C24 C242 109.78(16)
C241 C24 C25 108.92(15)
C23 C24 C25 107.96(14)
C242 C24 C25 110.88(15)
C26 C25 C24 111.43(13)
C26 C25 H25A 109.3
C24 C25 H25A 109.3
C26 C25 H25B 109.3
C24 C25 H25B 109.3
H25A C25 H25B 108.0
C25 C26 C21 114.66(14)
C25 C26 C27 117.14(13)
C21 C26 C27 89.19(11)
C25 C26 H26 111.4
C21 C26 H26 111.4
C27 C26 H26 111.4
C272 C27 C271 108.45(14)
C272 C27 C26 115.84(12)
C271 C27 C26 112.94(13)
C272 C27 C28 116.59(14)
C271 C27 C28 112.75(12)
C26 C27 C28 89.43(11)
C282 C28 C281 110.58(16)
C282 C28 C21 114.49(14)
C281 C28 C21 114.70(14)
C282 C28 C27 115.51(14)
C281 C28 C27 112.36(14)
C21 C28 C27 87.61(11)
C24 C241 H24A 109.5
C24 C241 H24B 109.5
H24A C241 H24B 109.5
C24 C241 H24C 109.5
H24A C241 H24C 109.5
H24B C241 H24C 109.5
C24 C242 H24D 109.5
C24 C242 H24E 109.5
H24D C242 H24E 109.5
C24 C242 H24F 109.5
H24D C242 H24F 109.5
H24E C242 H24F 109.5
N271 C271 C27 178.40(19)
N272 C272 C27 178.6(2)
C28 C281 H28A 109.5
C28 C281 H28B 109.5
H28A C281 H28B 109.5
C28 C281 H28C 109.5
H28A C281 H28C 109.5
H28B C281 H28C 109.5
C28 C282 H28D 109.5
C28 C282 H28E 109.5
H28D C282 H28E 109.5
C28 C282 H28F 109.5
H28D C282 H28F 109.5
H28E C282 H28F 109.5

loop_
_geom_bond_atom_site_label_1
_geom_bond_atom_site_label_2
_geom_bond_distance
O12 C12 1.219(2)
N171 C171 1.133(2)
N172 C172 1.140(2)
C11 C12 1.496(2)
C11 C16 1.540(2)
C11 C18 1.564(2)
C11 H11 0.9800
C12 C13 1.496(3)
C13 C14 1.533(3)
C13 H13A 0.9700
C13 H13B 0.9700
C14 C142 1.524(3)
C14 C141 1.525(3)
C14 C15 1.528(2)
C15 C16 1.514(2)
C15 H15A 0.9700
C15 H15B 0.9700
C16 C17 1.578(2)
C16 H16 0.9800
C17 C172 1.462(2)
C17 C171 1.465(2)
C17 C18 1.593(2)
C18 C182 1.512(2)
C18 C181 1.521(2)
C141 H14A 0.9600
C141 H14B 0.9600
C141 H14C 0.9600
C142 H14D 0.9600
C142 H14E 0.9600
C142 H14F 0.9600
C181 H18A 0.9600
C181 H18B 0.9600
C181 H18C 0.9600
C182 H18D 0.9600
C182 H18E 0.9600
C182 H18F 0.9600
O22 C22 1.216(2)
N271 C271 1.137(2)
N272 C272 1.123(2)
C21 C22 1.509(2)
C21 C26 1.534(2)
C21 C28 1.562(2)
C21 H21 0.9800
C22 C23 1.489(2)
C23 C24 1.527(2)
C23 H23A 0.9700
C23 H23B 0.9700
C24 C241 1.523(2)
C24 C242 1.531(2)
C24 C25 1.535(2)
C25 C26 1.509(2)
C25 H25A 0.9700
C25 H25B 0.9700
C26 C27 1.576(2)
C26 H26 0.9800
C27 C272 1.463(2)
C27 C271 1.466(2)
C27 C28 1.593(2)
C28 C282 1.514(2)
C28 C281 1.516(2)
C241 H24A 0.9600
C241 H24B 0.9600
C241 H24C 0.9600
C242 H24D 0.9600
C242 H24E 0.9600
C242 H24F 0.9600
C281 H28A 0.9600
C281 H28B 0.9600
C281 H28C 0.9600
C282 H28D 0.9600
C282 H28E 0.9600
C282 H28F 0.9600

loop_
_geom_torsion_atom_site_label_1
_geom_torsion_atom_site_label_2
_geom_torsion_atom_site_label_3
_geom_torsion_atom_site_label_4
_geom_torsion
C16 C11 C12 O12 176.93(15)
C18 C11 C12 O12 -73.9(2)
C16 C11 C12 C13 -4.5(2)
C18 C11 C12 C13 104.59(18)
O12 C12 C13 C14 -158.42(18)
C11 C12 C13 C14 23.1(2)
C12 C13 C14 C142 69.1(2)
C12 C13 C14 C141 -171.08(16)
C12 C13 C14 C15 -52.1(2)
C142 C14 C15 C16 -56.5(2)
C141 C14 C15 C16 -177.00(19)
C13 C14 C15 C16 64.02(19)
C14 C15 C16 C11 -46.94(19)
C14 C15 C16 C17 -149.13(15)
C12 C11 C16 C15 16.69(19)
C18 C11 C16 C15 -106.37(14)
C12 C11 C16 C17 136.08(14)
C18 C11 C16 C17 13.01(11)
C15 C16 C17 C172 -141.73(15)
C11 C16 C17 C172 100.82(14)
C15 C16 C17 C171 -15.8(2)
C11 C16 C17 C171 -133.30(14)
C15 C16 C17 C18 104.68(15)
C11 C16 C17 C18 -12.77(11)
C12 C11 C18 C182 105.71(17)
C16 C11 C18 C182 -129.88(14)
C12 C11 C18 C181 -23.9(2)
C16 C11 C18 C181 100.48(15)
C12 C11 C18 C17 -137.31(15)
C16 C11 C18 C17 -12.90(11)
C172 C17 C18 C182 15.69(19)
C171 C17 C18 C182 -111.58(16)
C16 C17 C18 C182 128.81(13)
C172 C17 C18 C181 143.72(14)
C171 C17 C18 C181 16.45(19)
C16 C17 C18 C181 -103.16(14)
C172 C17 C18 C11 -100.55(13)
C171 C17 C18 C11 132.19(14)
C16 C17 C18 C11 12.58(10)
C172 C17 C171 N171 150(6)
C16 C17 C171 N171 23(6)
C18 C17 C171 N171 -81(6)
C171 C17 C172 N172 -179(100)
C16 C17 C172 N172 -49(4)
C18 C17 C172 N172 49(4)
C26 C21 C22 O22 -174.10(15)
C28 C21 C22 O22 -64.8(2)
C26 C21 C22 C23 4.4(2)
C28 C21 C22 C23 113.67(16)
O22 C22 C23 C24 -167.81(16)
C21 C22 C23 C24 13.7(2)
C22 C23 C24 C241 -165.40(15)
C22 C23 C24 C242 74.09(19)
C22 C23 C24 C25 -46.9(2)
C241 C24 C25 C26 -176.68(17)
C23 C24 C25 C26 64.37(19)
C242 C24 C25 C26 -55.9(2)
C24 C25 C26 C21 -48.06(19)
C24 C25 C26 C27 -150.65(14)
C22 C21 C26 C25 13.1(2)
C28 C21 C26 C25 -109.91(14)
C22 C21 C26 C27 132.82(14)
C28 C21 C26 C27 9.79(11)
C25 C26 C27 C272 -11.6(2)
C21 C26 C27 C272 -129.10(15)
C25 C26 C27 C271 -137.53(15)
C21 C26 C27 C271 104.97(14)
C25 C26 C27 C28 107.91(15)
C21 C26 C27 C28 -9.59(11)
C22 C21 C28 C282 109.40(17)
C26 C21 C28 C282 -126.73(15)
C22 C21 C28 C281 -20.0(2)
C26 C21 C28 C281 103.88(16)
C22 C21 C28 C27 -133.56(14)
C26 C21 C28 C27 -9.69(11)
C272 C27 C28 C282 -115.64(17)
C271 C27 C28 C282 10.8(2)
C26 C27 C28 C282 125.51(16)
C272 C27 C28 C281 12.49(19)
C271 C27 C28 C281 138.90(15)
C26 C27 C28 C281 -106.36(14)
C272 C27 C28 C21 128.27(14)
C271 C27 C28 C21 -105.31(14)
C26 C27 C28 C21 9.42(11)
C272 C27 C271 N271 170(7)
C26 C27 C271 N271 -61(7)
C28 C27 C271 N271 39(7)
C271 C27 C272 N272 178(100)
C26 C27 C272 N272 50(10)
C28 C27 C272 N272 -53(10)
